data_2215766
loop_
_publ_author_name
'Zheng, Xianfu'
'Niu, Caoyuan'
'Wan, Xinsheng'
'Kou, Chunhong'

_publ_section_title
;
 Diaquatetrakis(1,3-di-4-pyridylpropane-\k<i>N</i>)manganese(II)
 bis(hexafluoridophosphate) monohydrate
;
_journal_coeditor_code BH2123
_journal_issue 11
_journal_name_full 'Acta Crystallographica Section E'
_journal_page_first m2682
_journal_page_last m2683
_journal_paper_doi 10.1107/S1600536807048209
_journal_volume 63
_journal_year 2007
_chemical_formula_iupac '[Mn (C13 H14 N2)4 (H2 O)2] (P F6)2, H2 O'
_chemical_formula_moiety 'C52 H60 Mn N8 O2 2+, 2(F6 P -), H2 O'
_chemical_formula_sum 'C52 H62 F12 Mn N8 O3 P2'
_chemical_formula_weight 1191.98
_chemical_name_systematic
;
Diaquatetrakis(1,3-di-4-pyridylpropane-\kN)manganese(II)
bis(hexafluoridophosphate) monohydrate
;
_space_group_IT_number 61
_symmetry_cell_setting orthorhombic
_symmetry_space_group_name_Hall '-P 2ac 2ab'
_symmetry_space_group_name_H-M 'P b c a'
_atom_sites_solution_hydrogens geom
_atom_sites_solution_primary direct
_atom_sites_solution_secondary difmap
_audit_creation_method SHELXL-97
_cell_angle_alpha 90.00
_cell_angle_beta 90.00
_cell_angle_gamma 90.00
_cell_formula_units_Z 8
_cell_length_a 19.1098(15)
_cell_length_b 16.1767(13)
_cell_length_c 38.158(3)
_cell_measurement_temperature 291(2)
_cell_measurement_theta_max 25.50
_cell_measurement_theta_min 2.30
_cell_volume 11795.9(16)
_computing_cell_refinement 'SMART (Bruker, 2001)'
_computing_data_collection 'SMART (Bruker, 2001)'
_computing_data_reduction 'SAINT (Bruker, 2001)'
_computing_molecular_graphics 'SHELXTL (Bruker, 2001)'
_computing_publication_material 'SHELXTL (Bruker, 2001)'
_computing_structure_refinement 'SHELXL97 (Sheldrick, 1997)'
_computing_structure_solution 'SHELXS97 (Sheldrick, 1997)'
_diffrn_ambient_temperature 291(2)
_diffrn_measured_fraction_theta_full 0.999
_diffrn_measured_fraction_theta_max 0.999
_diffrn_measurement_device_type 'Bruker SMART APEXII'
_diffrn_measurement_method '\f and \w'
_diffrn_radiation_monochromator graphite
_diffrn_radiation_source 'fine-focus sealed tube'
_diffrn_radiation_type MoK\a
_diffrn_radiation_wavelength 0.71073
_diffrn_reflns_av_R_equivalents 0.0516
_diffrn_reflns_av_sigmaI/netI 0.0293
_diffrn_reflns_limit_h_max 23
_diffrn_reflns_limit_h_min -23
_diffrn_reflns_limit_k_max 19
_diffrn_reflns_limit_k_min -19
_diffrn_reflns_limit_l_max 46
_diffrn_reflns_limit_l_min -45
_diffrn_reflns_number 85755
_diffrn_reflns_theta_full 25.50
_diffrn_reflns_theta_max 25.50
_diffrn_reflns_theta_min 2.30
_exptl_absorpt_coefficient_mu 0.363
_exptl_absorpt_correction_T_max 0.8775
_exptl_absorpt_correction_T_min 0.8480
_exptl_absorpt_correction_type multi-scan
_exptl_absorpt_process_details '(SADABS; Bruker, 2001)'
_exptl_crystal_colour yellow
_exptl_crystal_density_diffrn 1.342
_exptl_crystal_density_method 'not measured'
_exptl_crystal_description block
_exptl_crystal_F_000 4936
_exptl_crystal_size_max 0.47
_exptl_crystal_size_mid 0.38
_exptl_crystal_size_min 0.37
_refine_diff_density_max 0.587
_refine_diff_density_min -0.357
_refine_ls_extinction_method none
_refine_ls_goodness_of_fit_ref 1.024
_refine_ls_hydrogen_treatment mixed
_refine_ls_matrix_type full
_refine_ls_number_parameters 850
_refine_ls_number_reflns 10983
_refine_ls_number_restraints 30
_refine_ls_restrained_S_all 1.036
_refine_ls_R_factor_all 0.0806
_refine_ls_R_factor_gt 0.0462
_refine_ls_shift/su_max 0.001
_refine_ls_shift/su_mean 0.000
_refine_ls_structure_factor_coef Fsqd
_refine_ls_weighting_details 'calc w=1/[\s^2^(Fo^2^)+(0.0561P)^2^+6.7503P] where P=(Fo^2^+2Fc^2^)/3'
_refine_ls_weighting_scheme calc
_refine_ls_wR_factor_gt 0.1119
_refine_ls_wR_factor_ref 0.1354
_reflns_number_gt 7230
_reflns_number_total 10983
_reflns_threshold_expression I>2\s(I)
_cod_data_source_file bh2123.cif
_cod_data_source_block I
_cod_database_code 2215766
_cod_database_fobs_code 2215766

loop_
_symmetry_equiv_pos_as_xyz
'x, y, z'
'-x+1/2, -y, z+1/2'
'-x, y+1/2, -z+1/2'
'x+1/2, -y+1/2, -z'
'-x, -y, -z'
'x-1/2, y, -z-1/2'
'x, -y-1/2, z-1/2'
'-x-1/2, y-1/2, z'

loop_
_atom_site_type_symbol
_atom_site_label
_atom_site_fract_x
_atom_site_fract_y
_atom_site_fract_z
_atom_site_U_iso_or_equiv
_atom_site_adp_type
_atom_site_calc_flag
_atom_site_refinement_flags
_atom_site_occupancy
_atom_site_disorder_assembly
_atom_site_disorder_group
Mn Mn1 0.70400(2) 0.02454(2) 0.133707(10) 0.04321(12) Uani d . 1 . .
N N1 0.70839(12) 0.02343(13) 0.19354(6) 0.0480(5) Uani d . 1 . .
N N2 0.58464(11) 0.02697(13) 0.13621(6) 0.0489(5) Uani d . 1 . .
N N3 0.69837(12) 0.01830(14) 0.07391(6) 0.0504(6) Uani d . 1 . .
N N4 0.82242(12) 0.02855(14) 0.13048(6) 0.0506(6) Uani d . 1 . .
N N5 0.38951(13) -0.23584(16) 0.32703(7) 0.0629(7) Uani d . 1 . .
N N6 0.35463(13) 0.29250(15) 0.30557(6) 0.0574(6) Uani d . 1 A .
N N7 0.40863(14) 0.24093(17) -0.07644(7) 0.0663(7) Uani d . 1 . .
N N8 1.19755(15) 0.19365(19) -0.03144(7) 0.0736(8) Uani d . 1 . .
O O2 0.70152(11) 0.15938(12) 0.13552(6) 0.0551(5) Uani d . 1 . .
H H21 0.7248(18) 0.190(2) 0.1216(9) 0.083 Uiso d . 1 . .
H H22 0.6778(19) 0.189(2) 0.1474(9) 0.083 Uiso d . 1 . .
O O3 0.70263(11) -0.11068(12) 0.13860(5) 0.0536(5) Uani d . 1 . .
H H31 0.6838(19) -0.136(2) 0.1537(9) 0.080 Uiso d . 1 . .
H H32 0.7156(18) -0.144(2) 0.1234(9) 0.080 Uiso d . 1 . .
C C1 0.66266(15) 0.06664(17) 0.21287(7) 0.0523(7) Uani d . 1 . .
H H1A 0.6353 0.1063 0.2018 0.063 Uiso calc R 1 . .
C C2 0.65415(15) 0.05526(17) 0.24825(7) 0.0538(7) Uani d . 1 . .
H H2A 0.6218 0.0871 0.2604 0.065 Uiso calc R 1 . .
C C3 0.69330(15) -0.00320(18) 0.26594(7) 0.0500(7) Uani d . 1 . .
C C4 0.74253(15) -0.04584(18) 0.24613(7) 0.0554(7) Uani d . 1 . .
H H4A 0.7716 -0.0845 0.2568 0.066 Uiso calc R 1 . .
C C5 0.74827(15) -0.03088(18) 0.21080(7) 0.0532(7) Uani d . 1 . .
H H5A 0.7818 -0.0602 0.1982 0.064 Uiso calc R 1 . .
C C6 0.68197(17) -0.0221(2) 0.30402(7) 0.0637(8) Uani d . 1 . .
H H6A 0.6674 0.0280 0.3160 0.076 Uiso calc R 1 . .
H H6B 0.7259 -0.0398 0.3143 0.076 Uiso calc R 1 . .
C C7 0.62675(16) -0.0893(2) 0.30997(8) 0.0686(9) Uani d . 1 . .
H H7A 0.6407 -0.1386 0.2973 0.082 Uiso calc R 1 . .
H H7B 0.6258 -0.1031 0.3347 0.082 Uiso calc R 1 . .
C C8 0.55431(17) -0.0657(2) 0.29867(8) 0.0671(9) Uani d . 1 . .
H H8A 0.5543 -0.0585 0.2734 0.080 Uiso calc R 1 . .
H H8B 0.5428 -0.0127 0.3091 0.080 Uiso calc R 1 . .
C C9 0.49752(16) -0.12680(19) 0.30818(8) 0.0587(8) Uani d . 1 . .
C C10 0.49169(19) -0.1582(2) 0.34163(8) 0.0734(10) Uani d . 1 . .
H H10A 0.5243 -0.1438 0.3587 0.088 Uiso calc R 1 . .
C C11 0.43765(19) -0.2109(2) 0.34977(9) 0.0714(9) Uani d . 1 . .
H H11A 0.4346 -0.2303 0.3727 0.086 Uiso calc R 1 . .
C C12 0.39608(16) -0.2064(2) 0.29469(9) 0.0703(9) Uani d . 1 . .
H H12A 0.3636 -0.2230 0.2779 0.084 Uiso calc R 1 . .
C C13 0.44810(16) -0.1528(2) 0.28455(8) 0.0672(9) Uani d . 1 . .
H H13A 0.4498 -0.1340 0.2615 0.081 Uiso calc R 1 . .
C C14 0.54721(16) 0.08366(19) 0.11880(8) 0.0579(7) Uani d . 1 . .
H H14A 0.5697 0.1149 0.1017 0.069 Uiso calc R 1 . .
C C15 0.47712(16) 0.0981(2) 0.12486(9) 0.0643(8) Uani d . 1 . .
H H15A 0.4535 0.1381 0.1120 0.077 Uiso calc R 1 . .
C C16 0.44203(15) 0.05300(19) 0.15018(8) 0.0571(8) Uani d . 1 A .
C C17 0.47996(16) -0.00749(19) 0.16718(9) 0.0610(8) Uani d . 1 . .
H H17A 0.4582 -0.0411 0.1837 0.073 Uiso calc R 1 . .
C C18 0.54969(15) -0.01827(17) 0.15976(8) 0.0561(7) Uani d . 1 . .
H H18A 0.5739 -0.0593 0.1718 0.067 Uiso calc R 1 . .
C C22 0.37837(16) 0.1846(2) 0.24928(9) 0.0729(10) Uani d D 1 . .
C C23 0.31141(16) 0.2026(2) 0.26098(9) 0.0694(9) Uani d . 1 A .
H H23A 0.2727 0.1792 0.2501 0.083 Uiso calc R 1 . .
C C24 0.30269(15) 0.2554(2) 0.28881(8) 0.0595(8) Uani d . 1 . .
H H24A 0.2573 0.2658 0.2964 0.071 Uiso calc R 1 A .
C C25 0.41872(16) 0.2757(2) 0.29401(8) 0.0628(8) Uani d . 1 . .
H H25A 0.4564 0.3009 0.3052 0.075 Uiso calc R 1 A .
C C26 0.43244(16) 0.2234(2) 0.26657(9) 0.0693(9) Uani d . 1 A .
H H26A 0.4784 0.2141 0.2596 0.083 Uiso calc R 1 . .
C C27 0.65185(17) -0.03113(19) 0.05824(8) 0.0620(8) Uani d . 1 . .
H H27A 0.6230 -0.0635 0.0723 0.074 Uiso calc R 1 . .
C C28 0.64433(19) -0.0368(2) 0.02254(8) 0.0694(9) Uani d . 1 . .
H H28A 0.6107 -0.0719 0.0131 0.083 Uiso calc R 1 . .
C C29 0.68607(18) 0.0092(2) 0.00059(8) 0.0614(8) Uani d . 1 . .
C C30 0.73450(18) 0.0595(2) 0.01643(8) 0.0655(9) Uani d . 1 . .
H H30A 0.7644 0.0915 0.0028 0.079 Uiso calc R 1 . .
C C31 0.73895(17) 0.06293(19) 0.05251(8) 0.0614(8) Uani d . 1 . .
H H31A 0.7719 0.0981 0.0625 0.074 Uiso calc R 1 . .
C C32 0.6772(2) 0.0041(2) -0.03861(8) 0.0840(11) Uani d . 1 . .
H H32A 0.6775 -0.0534 -0.0457 0.101 Uiso calc R 1 . .
H H32B 0.7165 0.0313 -0.0499 0.101 Uiso calc R 1 . .
C C33 0.6092(2) 0.0444(2) -0.05118(9) 0.0806(11) Uani d . 1 . .
H H33A 0.6025 0.0313 -0.0758 0.097 Uiso calc R 1 . .
H H33B 0.5703 0.0207 -0.0383 0.097 Uiso calc R 1 . .
C C34 0.60789(18) 0.1369(2) -0.04674(9) 0.0730(9) Uani d . 1 . .
H H34A 0.6177 0.1504 -0.0225 0.088 Uiso calc R 1 . .
H H34B 0.6445 0.1612 -0.0610 0.088 Uiso calc R 1 . .
C C35 0.53863(16) 0.17413(19) -0.05695(8) 0.0592(8) Uani d . 1 . .
C C36 0.49404(17) 0.2096(2) -0.03281(8) 0.0659(8) Uani d . 1 . .
H H36A 0.5067 0.2116 -0.0093 0.079 Uiso calc R 1 . .
C C37 0.43133(18) 0.2420(2) -0.04330(9) 0.0710(9) Uani d . 1 . .
H H37A 0.4028 0.2661 -0.0264 0.085 Uiso calc R 1 . .
C C38 0.51575(17) 0.1736(2) -0.09127(8) 0.0659(8) Uani d . 1 . .
H H38A 0.5436 0.1505 -0.1087 0.079 Uiso calc R 1 . .
C C39 0.45195(18) 0.2071(2) -0.09974(8) 0.0656(8) Uani d . 1 . .
H H39A 0.4381 0.2061 -0.1231 0.079 Uiso calc R 1 . .
C C40 0.85845(15) -0.01861(19) 0.10818(8) 0.0621(8) Uani d . 1 . .
H H40A 0.8346 -0.0595 0.0959 0.074 Uiso calc R 1 . .
C C41 0.92900(15) -0.0097(2) 0.10251(9) 0.0654(9) Uani d . 1 . .
H H41A 0.9515 -0.0437 0.0864 0.078 Uiso calc R 1 . .
C C42 0.96675(14) 0.04918(17) 0.12054(7) 0.0502(7) Uani d . 1 . .
C C43 0.92954(15) 0.09603(18) 0.14435(8) 0.0550(7) Uani d . 1 . .
H H43A 0.9525 0.1356 0.1578 0.066 Uiso calc R 1 . .
C C44 0.85903(15) 0.08460(18) 0.14835(8) 0.0564(7) Uani d . 1 . .
H H44A 0.8354 0.1177 0.1644 0.068 Uiso calc R 1 . .
C C45 1.04368(15) 0.0626(2) 0.11425(8) 0.0610(8) Uani d . 1 . .
H H45A 1.0687 0.0116 0.1190 0.073 Uiso calc R 1 . .
H H45B 1.0608 0.1043 0.1304 0.073 Uiso calc R 1 . .
C C46 1.05902(15) 0.0898(2) 0.07694(8) 0.0633(8) Uani d . 1 . .
H H46A 1.0422 0.0479 0.0608 0.076 Uiso calc R 1 . .
H H46B 1.0337 0.1405 0.0721 0.076 Uiso calc R 1 . .
C C47 1.13549(17) 0.1040(3) 0.07062(9) 0.0812(11) Uani d . 1 . .
H H47A 1.1599 0.0522 0.0745 0.097 Uiso calc R 1 . .
H H47B 1.1524 0.1430 0.0880 0.097 Uiso calc R 1 . .
C C48 1.15515(16) 0.1361(2) 0.03462(8) 0.0622(8) Uani d . 1 . .
C C49 1.21620(16) 0.1777(2) 0.02998(9) 0.0637(8) Uani d . 1 . .
H H49A 1.2451 0.1883 0.0491 0.076 Uiso calc R 1 . .
C C50 1.23538(18) 0.2040(2) -0.00279(10) 0.0729(9) Uani d . 1 . .
H H50A 1.2781 0.2312 -0.0050 0.087 Uiso calc R 1 . .
C C51 1.1365(2) 0.1568(3) -0.02687(9) 0.0916(13) Uani d . 1 . .
H H51A 1.1072 0.1508 -0.0462 0.110 Uiso calc R 1 . .
C C52 1.11397(19) 0.1266(3) 0.00503(9) 0.0899(12) Uani d . 1 . .
H H52A 1.0710 0.0998 0.0066 0.108 Uiso calc R 1 . .
C C19 0.36677(15) 0.0712(2) 0.15932(9) 0.0786(11) Uani d D 1 . .
H H19A 0.3450 0.0217 0.1687 0.094 Uiso calc PR 0.771(8) A 1
H H19B 0.3416 0.0870 0.1383 0.094 Uiso calc PR 0.771(8) A 1
H H19C 0.3390 0.0226 0.1539 0.094 Uiso d PR 0.229(8) A 2
H H19D 0.3501 0.1161 0.1447 0.094 Uiso d PR 0.229(8) A 2
C C20 0.3620(3) 0.1425(4) 0.18699(12) 0.0720(18) Uani d PD 0.771(8) A 1
H H20A 0.3881 0.1900 0.1786 0.086 Uiso calc PR 0.771(8) A 1
H H20B 0.3135 0.1591 0.1897 0.086 Uiso calc PR 0.771(8) A 1
C C21 0.3905(2) 0.1160(3) 0.22211(11) 0.0676(15) Uani d PD 0.771(8) A 1
H H21A 0.4402 0.1047 0.2201 0.081 Uiso calc PR 0.771(8) A 1
H H21B 0.3674 0.0657 0.2297 0.081 Uiso calc PR 0.771(8) A 1
C C20' 0.3532(8) 0.0952(10) 0.1981(3) 0.058(5) Uani d PD 0.229(8) A 2
H H20C 0.3033 0.1019 0.2017 0.069 Uiso calc PR 0.229(8) A 2
H H20D 0.3690 0.0506 0.2131 0.069 Uiso calc PR 0.229(8) A 2
C C21' 0.3904(8) 0.1748(9) 0.2085(3) 0.068(5) Uani d PD 0.229(8) A 2
H H21C 0.3709 0.2216 0.1960 0.081 Uiso calc PR 0.229(8) A 2
H H21D 0.4400 0.1712 0.2033 0.081 Uiso calc PR 0.229(8) A 2
O O1 0.76697(12) 0.26568(13) 0.09221(5) 0.0539(5) Uani d . 1 . .
H H11 0.8099(19) 0.257(2) 0.0877(9) 0.081 Uiso d . 1 . .
H H12 0.7416(18) 0.276(2) 0.0741(9) 0.081 Uiso d . 1 . .
P P1 0.35340(5) 0.77112(6) 0.18112(3) 0.0767(3) Uani d D 1 . .
F F1 0.3712(9) 0.7158(5) 0.2114(3) 0.245(7) Uani d PD 0.621(10) B 3
F F2 0.4294(2) 0.7681(6) 0.1668(2) 0.136(3) Uani d PD 0.621(10) B 3
F F3 0.3396(4) 0.8378(4) 0.15195(19) 0.142(3) Uani d PD 0.621(10) B 3
F F4 0.2810(4) 0.7827(6) 0.1969(3) 0.196(5) Uani d PD 0.621(10) B 3
F F5 0.3286(7) 0.7040(7) 0.1565(3) 0.166(5) Uani d PD 0.621(10) B 3
F F6 0.3765(5) 0.8453(5) 0.20553(16) 0.137(3) Uani d PD 0.621(10) B 3
F F1' 0.3395(17) 0.7567(16) 0.2200(2) 0.261(12) Uani d PD 0.379(10) B 4
F F2' 0.4146(6) 0.7104(9) 0.1898(6) 0.207(8) Uani d PD 0.379(10) B 4
F F3' 0.3745(17) 0.7700(16) 0.1434(3) 0.305(13) Uani d PD 0.379(10) B 4
F F4' 0.2840(7) 0.8135(10) 0.1774(4) 0.204(9) Uani d PD 0.379(10) B 4
F F5' 0.3208(14) 0.6859(9) 0.1761(6) 0.171(8) Uani d PD 0.379(10) B 4
F F6' 0.3954(15) 0.8467(12) 0.1908(7) 0.315(15) Uani d PD 0.379(10) B 4
P P2 0.40249(6) 0.30718(7) 0.06184(2) 0.0810(3) Uani d D 1 . .
F F7 0.3604(18) 0.266(2) 0.0919(7) 0.186(13) Uani d PD 0.31(2) C 4
F F8 0.3344(11) 0.3209(17) 0.0405(9) 0.168(12) Uani d PD 0.31(2) C 4
F F9 0.4496(11) 0.3548(19) 0.0352(6) 0.174(11) Uani d PD 0.31(2) C 4
F F10 0.4715(8) 0.2748(10) 0.0803(6) 0.134(8) Uani d PD 0.31(2) C 4
F F11 0.414(2) 0.2321(11) 0.0380(5) 0.202(13) Uani d PD 0.31(2) C 4
F F12 0.383(2) 0.3841(13) 0.0838(7) 0.200(12) Uani d PD 0.31(2) C 4
F F7' 0.3766(6) 0.2576(8) 0.0937(2) 0.125(3) Uani d PD 0.69(2) C 6
F F8' 0.3277(5) 0.3342(8) 0.0529(4) 0.155(4) Uani d PD 0.69(2) C 6
F F9' 0.4278(9) 0.3532(7) 0.0284(3) 0.191(6) Uani d PD 0.69(2) C 6
F F10' 0.4790(3) 0.2858(8) 0.0716(4) 0.186(5) Uani d PD 0.69(2) C 6
F F11' 0.3940(5) 0.2242(4) 0.0411(2) 0.122(3) Uani d PD 0.69(2) C 6
F F12' 0.4130(7) 0.3878(4) 0.0841(2) 0.136(3) Uani d PD 0.69(2) C 6

loop_
_atom_site_aniso_label
_atom_site_aniso_U_11
_atom_site_aniso_U_22
_atom_site_aniso_U_33
_atom_site_aniso_U_12
_atom_site_aniso_U_13
_atom_site_aniso_U_23
Mn1 0.0426(2) 0.0421(2) 0.0450(2) 0.00177(18) 0.01101(17) 0.00263(18)
N1 0.0525(13) 0.0439(12) 0.0476(12) 0.0015(11) 0.0086(11) -0.0003(11)
N2 0.0439(12) 0.0441(13) 0.0588(14) 0.0006(10) 0.0106(11) 0.0024(11)
N3 0.0583(15) 0.0454(13) 0.0474(13) -0.0014(12) 0.0088(11) 0.0030(11)
N4 0.0449(13) 0.0491(13) 0.0577(14) 0.0024(11) 0.0120(11) -0.0037(12)
N5 0.0594(16) 0.0610(16) 0.0683(17) -0.0131(13) 0.0147(13) -0.0029(13)
N6 0.0574(16) 0.0578(15) 0.0572(15) 0.0065(12) 0.0057(12) -0.0033(12)
N7 0.0591(16) 0.0758(18) 0.0641(17) -0.0091(14) -0.0053(14) 0.0088(14)
N8 0.0661(18) 0.091(2) 0.0638(17) 0.0013(16) 0.0113(15) -0.0027(15)
O2 0.0585(13) 0.0400(11) 0.0669(14) 0.0021(9) 0.0256(10) 0.0054(9)
O3 0.0690(14) 0.0406(11) 0.0511(12) 0.0002(10) 0.0135(10) 0.0002(9)
C1 0.0604(18) 0.0443(16) 0.0523(17) 0.0021(13) 0.0090(14) 0.0017(13)
C2 0.0589(18) 0.0491(16) 0.0534(17) -0.0044(14) 0.0144(14) -0.0074(14)
C3 0.0518(17) 0.0532(16) 0.0449(15) -0.0190(13) 0.0029(13) -0.0036(13)
C4 0.0541(17) 0.0589(18) 0.0532(17) -0.0020(14) -0.0055(14) 0.0058(14)
C5 0.0500(16) 0.0567(18) 0.0529(17) 0.0045(14) 0.0060(13) -0.0017(14)
C6 0.0648(19) 0.083(2) 0.0436(16) -0.0239(17) -0.0022(14) 0.0001(15)
C7 0.066(2) 0.087(2) 0.0536(18) -0.0141(18) 0.0038(15) 0.0158(17)
C8 0.071(2) 0.072(2) 0.0577(18) -0.0184(17) 0.0011(16) 0.0155(16)
C9 0.0610(19) 0.0630(19) 0.0519(17) -0.0137(15) 0.0029(14) 0.0056(14)
C10 0.087(2) 0.081(2) 0.0528(18) -0.035(2) -0.0044(17) 0.0080(17)
C11 0.088(3) 0.071(2) 0.0554(19) -0.0243(19) 0.0089(18) 0.0092(16)
C12 0.0528(19) 0.091(3) 0.067(2) -0.0154(17) 0.0021(16) -0.0005(19)
C13 0.0604(19) 0.087(2) 0.0539(18) -0.0181(17) -0.0011(15) 0.0139(17)
C14 0.0549(18) 0.0577(18) 0.0610(18) 0.0012(15) 0.0049(14) 0.0080(15)
C15 0.0536(19) 0.067(2) 0.072(2) 0.0103(16) -0.0086(16) -0.0051(17)
C16 0.0420(16) 0.0633(19) 0.0662(19) -0.0035(14) 0.0026(14) -0.0270(16)
C17 0.0556(19) 0.0523(18) 0.075(2) -0.0111(15) 0.0205(16) -0.0083(16)
C18 0.0519(17) 0.0450(16) 0.0714(19) 0.0004(14) 0.0144(15) 0.0040(14)
C22 0.0505(18) 0.093(3) 0.075(2) 0.0004(18) 0.0081(16) -0.0315(19)
C23 0.0454(18) 0.085(2) 0.078(2) -0.0009(16) 0.0049(15) -0.0235(19)
C24 0.0444(17) 0.069(2) 0.0658(19) 0.0068(15) 0.0134(15) -0.0023(16)
C25 0.0529(19) 0.068(2) 0.067(2) -0.0042(15) 0.0006(15) -0.0077(16)
C26 0.0459(18) 0.086(2) 0.076(2) -0.0011(16) 0.0127(16) -0.0210(19)
C27 0.067(2) 0.0555(18) 0.0635(19) -0.0110(16) 0.0054(16) 0.0075(15)
C28 0.083(2) 0.064(2) 0.061(2) -0.0053(18) -0.0125(17) -0.0039(16)
C29 0.077(2) 0.0566(18) 0.0502(17) 0.0181(17) 0.0019(16) 0.0008(14)
C30 0.080(2) 0.065(2) 0.0514(18) 0.0003(18) 0.0166(16) 0.0113(16)
C31 0.068(2) 0.0598(19) 0.0558(18) -0.0119(16) 0.0109(15) 0.0032(15)
C32 0.114(3) 0.084(2) 0.055(2) 0.032(2) -0.006(2) -0.0059(18)
C33 0.110(3) 0.068(2) 0.063(2) 0.008(2) -0.019(2) -0.0084(17)
C34 0.072(2) 0.068(2) 0.079(2) -0.0027(18) -0.0117(18) -0.0036(18)
C35 0.0628(19) 0.0544(18) 0.0604(19) -0.0077(15) -0.0041(15) 0.0021(15)
C36 0.067(2) 0.078(2) 0.0520(18) -0.0078(17) -0.0096(16) 0.0012(16)
C37 0.067(2) 0.088(2) 0.059(2) -0.0044(19) 0.0020(17) -0.0039(18)
C38 0.071(2) 0.074(2) 0.0533(18) -0.0004(17) 0.0023(16) -0.0016(16)
C39 0.072(2) 0.074(2) 0.0508(18) -0.0120(18) -0.0068(16) 0.0083(16)
C40 0.0473(17) 0.0565(18) 0.082(2) -0.0019(14) 0.0132(15) -0.0248(16)
C41 0.0493(18) 0.067(2) 0.079(2) 0.0020(15) 0.0172(16) -0.0292(17)
C42 0.0462(16) 0.0533(16) 0.0512(16) 0.0007(13) 0.0085(13) 0.0006(13)
C43 0.0526(18) 0.0539(17) 0.0586(17) -0.0032(14) 0.0075(14) -0.0104(14)
C44 0.0540(18) 0.0569(18) 0.0583(17) 0.0033(14) 0.0130(14) -0.0152(15)
C45 0.0461(17) 0.072(2) 0.0648(19) -0.0044(15) 0.0103(14) -0.0062(16)
C46 0.0468(17) 0.0631(19) 0.080(2) 0.0026(15) 0.0164(15) 0.0073(16)
C47 0.056(2) 0.115(3) 0.073(2) -0.012(2) 0.0145(17) 0.003(2)
C48 0.0484(17) 0.073(2) 0.065(2) -0.0003(15) 0.0141(15) -0.0080(16)
C49 0.0499(18) 0.071(2) 0.070(2) -0.0004(16) 0.0001(15) 0.0039(17)
C50 0.060(2) 0.079(2) 0.080(2) -0.0052(17) 0.0068(18) 0.0092(19)
C51 0.076(3) 0.139(4) 0.060(2) -0.020(2) 0.0110(19) -0.025(2)
C52 0.067(2) 0.129(3) 0.074(2) -0.034(2) 0.0202(19) -0.022(2)
C19 0.0418(17) 0.107(3) 0.087(2) 0.0042(18) 0.0012(16) -0.042(2)
C20 0.053(3) 0.088(4) 0.075(3) 0.023(3) 0.007(3) -0.017(3)
C21 0.067(3) 0.057(3) 0.078(3) 0.011(2) 0.007(2) -0.014(2)
C20' 0.039(7) 0.062(11) 0.072(12) -0.013(8) 0.009(7) -0.025(8)
C21' 0.070(10) 0.049(10) 0.084(13) -0.020(8) 0.017(9) -0.026(9)
O1 0.0574(13) 0.0573(12) 0.0470(11) -0.0104(11) 0.0023(10) 0.0029(10)
P1 0.0731(6) 0.0797(7) 0.0772(6) -0.0121(5) 0.0171(5) -0.0017(5)
F1 0.50(2) 0.109(6) 0.129(8) -0.002(9) 0.036(10) 0.078(6)
F2 0.066(3) 0.229(8) 0.113(5) 0.017(3) 0.022(3) 0.026(5)
F3 0.142(5) 0.172(6) 0.112(5) 0.048(4) -0.023(4) 0.035(4)
F4 0.126(6) 0.201(9) 0.260(12) -0.073(6) 0.126(7) -0.075(8)
F5 0.166(7) 0.164(9) 0.170(10) -0.008(7) -0.013(8) -0.105(8)
F6 0.201(7) 0.132(6) 0.078(3) -0.078(5) 0.006(4) -0.017(3)
F1' 0.41(3) 0.31(3) 0.066(6) -0.02(2) 0.019(11) -0.035(11)
F2' 0.070(6) 0.306(19) 0.245(18) 0.048(8) -0.029(8) 0.012(15)
F3' 0.45(4) 0.35(3) 0.120(10) -0.03(3) 0.164(17) 0.057(14)
F4' 0.204(15) 0.210(14) 0.197(15) 0.173(13) -0.020(12) 0.011(10)
F5' 0.211(14) 0.094(7) 0.207(19) -0.051(7) -0.027(16) -0.012(10)
F6' 0.38(3) 0.183(18) 0.38(3) -0.22(2) 0.04(3) 0.05(2)
P2 0.0945(8) 0.0867(7) 0.0619(6) -0.0170(6) -0.0218(5) 0.0009(5)
F7 0.170(19) 0.16(2) 0.22(2) -0.029(16) 0.094(16) -0.021(16)
F8 0.198(19) 0.134(14) 0.173(19) -0.058(15) -0.139(16) 0.036(14)
F9 0.106(10) 0.23(2) 0.18(2) -0.065(9) 0.026(10) 0.098(17)
F10 0.173(19) 0.103(9) 0.125(10) 0.010(8) -0.086(12) 0.010(7)
F11 0.33(3) 0.20(2) 0.075(9) 0.025(17) 0.082(15) -0.052(10)
F12 0.20(2) 0.166(15) 0.24(2) -0.014(12) 0.014(15) -0.126(14)
F7' 0.133(6) 0.141(6) 0.101(4) 0.043(5) 0.039(3) 0.058(4)
F8' 0.141(6) 0.143(6) 0.181(9) 0.052(5) -0.091(5) -0.024(5)
F9' 0.328(16) 0.152(7) 0.093(4) -0.077(9) 0.009(7) 0.023(4)
F10' 0.063(4) 0.305(13) 0.190(9) -0.018(5) -0.003(4) 0.024(7)
F11' 0.149(5) 0.082(4) 0.134(7) -0.023(3) -0.021(4) -0.024(3)
F12' 0.192(8) 0.092(4) 0.124(5) -0.031(3) -0.066(5) -0.020(3)

loop_
_atom_type_symbol
_atom_type_description
_atom_type_scat_dispersion_real
_atom_type_scat_dispersion_imag
_atom_type_scat_source
C C 0.0033 0.0016 'International Tables Vol C Tables 4.2.6.8 and 6.1.1.4'
H H 0.0000 0.0000 'International Tables Vol C Tables 4.2.6.8 and 6.1.1.4'
N N 0.0061 0.0033 'International Tables Vol C Tables 4.2.6.8 and 6.1.1.4'
O O 0.0106 0.0060 'International Tables Vol C Tables 4.2.6.8 and 6.1.1.4'
F F 0.0171 0.0103 'International Tables Vol C Tables 4.2.6.8 and 6.1.1.4'
P P 0.1023 0.0942 'International Tables Vol C Tables 4.2.6.8 and 6.1.1.4'
Mn Mn 0.3368 0.7283 'International Tables Vol C Tables 4.2.6.8 and 6.1.1.4'

loop_
_geom_angle_atom_site_label_1
_geom_angle_atom_site_label_2
_geom_angle_atom_site_label_3
_geom_angle
O2 Mn1 O3 173.03(8)
O2 Mn1 N4 89.70(8)
O3 Mn1 N4 92.58(8)
O2 Mn1 N2 87.70(8)
O3 Mn1 N2 90.10(8)
N4 Mn1 N2 177.28(8)
O2 Mn1 N1 88.69(8)
O3 Mn1 N1 84.69(8)
N4 Mn1 N1 91.03(8)
N2 Mn1 N1 89.71(8)
O2 Mn1 N3 94.28(8)
O3 Mn1 N3 92.31(8)
N4 Mn1 N3 89.65(8)
N2 Mn1 N3 89.75(8)
N1 Mn1 N3 176.96(8)
C5 N1 C1 116.3(2)
C5 N1 Mn1 121.23(18)
C1 N1 Mn1 121.46(19)
C18 N2 C14 116.2(2)
C18 N2 Mn1 121.17(19)
C14 N2 Mn1 121.64(18)
C27 N3 C31 115.8(3)
C27 N3 Mn1 120.26(19)
C31 N3 Mn1 123.9(2)
C44 N4 C40 116.4(2)
C44 N4 Mn1 121.04(18)
C40 N4 Mn1 122.24(19)
C11 N5 C12 115.6(3)
C24 N6 C25 115.9(3)
C39 N7 C37 115.8(3)
C50 N8 C51 115.5(3)
Mn1 O2 H21 123(2)
Mn1 O2 H22 129(3)
H21 O2 H22 108(3)
Mn1 O3 H31 125(3)
Mn1 O3 H32 126(2)
H31 O3 H32 108(3)
N1 C1 C2 123.3(3)
N1 C1 H1A 118.4
C2 C1 H1A 118.4
C1 C2 C3 120.6(3)
C1 C2 H2A 119.7
C3 C2 H2A 119.7
C2 C3 C4 116.1(3)
C2 C3 C6 122.3(3)
C4 C3 C6 121.6(3)
C5 C4 C3 120.0(3)
C5 C4 H4A 120.0
C3 C4 H4A 120.0
N1 C5 C4 123.6(3)
N1 C5 H5A 118.2
C4 C5 H5A 118.2
C3 C6 C7 112.8(2)
C3 C6 H6A 109.0
C7 C6 H6A 109.0
C3 C6 H6B 109.0
C7 C6 H6B 109.0
H6A C6 H6B 107.8
C8 C7 C6 114.3(3)
C8 C7 H7A 108.7
C6 C7 H7A 108.7
C8 C7 H7B 108.7
C6 C7 H7B 108.7
H7A C7 H7B 107.6
C7 C8 C9 115.3(3)
C7 C8 H8A 108.5
C9 C8 H8A 108.5
C7 C8 H8B 108.5
C9 C8 H8B 108.5
H8A C8 H8B 107.5
C13 C9 C10 116.1(3)
C13 C9 C8 122.4(3)
C10 C9 C8 121.4(3)
C11 C10 C9 119.9(3)
C11 C10 H10A 120.0
C9 C10 H10A 120.0
N5 C11 C10 124.2(3)
N5 C11 H11A 117.9
C10 C11 H11A 117.9
N5 C12 C13 123.8(3)
N5 C12 H12A 118.1
C13 C12 H12A 118.1
C9 C13 C12 120.4(3)
C9 C13 H13A 119.8
C12 C13 H13A 119.8
N2 C14 C15 123.5(3)
N2 C14 H14A 118.3
C15 C14 H14A 118.3
C14 C15 C16 119.9(3)
C14 C15 H15A 120.1
C16 C15 H15A 120.1
C17 C16 C15 116.6(3)
C17 C16 C19 122.0(3)
C15 C16 C19 121.4(3)
C18 C17 C16 120.2(3)
C18 C17 H17A 119.9
C16 C17 H17A 119.9
N2 C18 C17 123.6(3)
N2 C18 H18A 118.2
C17 C18 H18A 118.2
C26 C22 C23 116.3(3)
C26 C22 C21 122.6(3)
C23 C22 C21 120.6(3)
C26 C22 C21' 114.1(5)
C23 C22 C21' 118.2(7)
C24 C23 C22 119.5(3)
C24 C23 H23A 120.3
C22 C23 H23A 120.3
N6 C24 C23 124.4(3)
N6 C24 H24A 117.8
C23 C24 H24A 117.8
N6 C25 C26 123.7(3)
N6 C25 H25A 118.1
C26 C25 H25A 118.1
C25 C26 C22 120.2(3)
C25 C26 H26A 119.9
C22 C26 H26A 119.9
N3 C27 C28 123.6(3)
N3 C27 H27A 118.2
C28 C27 H27A 118.2
C27 C28 C29 120.5(3)
C27 C28 H28A 119.7
C29 C28 H28A 119.7
C30 C29 C28 116.4(3)
C30 C29 C32 123.0(3)
C28 C29 C32 120.6(3)
C29 C30 C31 120.3(3)
C29 C30 H30A 119.9
C31 C30 H30A 119.9
N3 C31 C30 123.5(3)
N3 C31 H31A 118.3
C30 C31 H31A 118.3
C29 C32 C33 112.6(3)
C29 C32 H32A 109.1
C33 C32 H32A 109.1
C29 C32 H32B 109.1
C33 C32 H32B 109.1
H32A C32 H32B 107.8
C34 C33 C32 113.7(3)
C34 C33 H33A 108.8
C32 C33 H33A 108.8
C34 C33 H33B 108.8
C32 C33 H33B 108.8
H33A C33 H33B 107.7
C35 C34 C33 112.5(3)
C35 C34 H34A 109.1
C33 C34 H34A 109.1
C35 C34 H34B 109.1
C33 C34 H34B 109.1
H34A C34 H34B 107.8
C36 C35 C38 116.1(3)
C36 C35 C34 122.4(3)
C38 C35 C34 121.4(3)
C37 C36 C35 120.3(3)
C37 C36 H36A 119.8
C35 C36 H36A 119.8
N7 C37 C36 123.8(3)
N7 C37 H37A 118.1
C36 C37 H37A 118.1
C39 C38 C35 120.1(3)
C39 C38 H38A 119.9
C35 C38 H38A 119.9
N7 C39 C38 123.8(3)
N7 C39 H39A 118.1
C38 C39 H39A 118.1
N4 C40 C41 123.2(3)
N4 C40 H40A 118.4
C41 C40 H40A 118.4
C40 C41 C42 120.5(3)
C40 C41 H41A 119.7
C42 C41 H41A 119.7
C41 C42 C43 116.0(3)
C41 C42 C45 122.1(3)
C43 C42 C45 121.9(3)
C44 C43 C42 120.4(3)
C44 C43 H43A 119.8
C42 C43 H43A 119.8
N4 C44 C43 123.5(3)
N4 C44 H44A 118.3
C43 C44 H44A 118.3
C42 C45 C46 112.3(3)
C42 C45 H45A 109.1
C46 C45 H45A 109.1
C42 C45 H45B 109.1
C46 C45 H45B 109.1
H45A C45 H45B 107.9
C47 C46 C45 112.5(3)
C47 C46 H46A 109.1
C45 C46 H46A 109.1
C47 C46 H46B 109.1
C45 C46 H46B 109.1
H46A C46 H46B 107.8
C46 C47 C48 116.1(3)
C46 C47 H47A 108.3
C48 C47 H47A 108.3
C46 C47 H47B 108.3
C48 C47 H47B 108.3
H47A C47 H47B 107.4
C49 C48 C52 115.9(3)
C49 C48 C47 120.0(3)
C52 C48 C47 124.1(3)
C48 C49 C50 120.2(3)
C48 C49 H49A 119.9
C50 C49 H49A 119.9
N8 C50 C49 124.7(3)
N8 C50 H50A 117.7
C49 C50 H50A 117.7
N8 C51 C52 123.5(4)
N8 C51 H51A 118.3
C52 C51 H51A 118.3
C51 C52 C48 120.1(3)
C51 C52 H52A 119.9
C48 C52 H52A 119.9
C16 C19 C20' 115.4(7)
C16 C19 C20 110.8(3)
C16 C19 H19A 109.5
C20 C19 H19A 109.5
C16 C19 H19B 109.5
C20 C19 H19B 109.5
H19A C19 H19B 108.1
C16 C19 H19C 108.3
C20' C19 H19C 108.3
C16 C19 H19D 109.0
C20' C19 H19D 107.9
H19C C19 H19D 107.8
C21 C20 C19 111.6(4)
C21 C20 H20A 109.3
C19 C20 H20A 109.3
C21 C20 H20B 109.3
C19 C20 H20B 109.3
H20A C20 H20B 108.0
C20 C21 C22 109.8(4)
C20 C21 H21A 109.7
C22 C21 H21A 109.7
C20 C21 H21B 109.7
C22 C21 H21B 109.7
H21A C21 H21B 108.2
C21' C20' C19 112.5(8)
C21' C20' H20C 109.1
C19 C20' H20C 109.1
C21' C20' H20D 109.1
C19 C20' H20D 109.1
H20C C20' H20D 107.8
C20' C21' C22 105.9(8)
C20' C21' H21C 110.6
C22 C21' H21C 110.6
C20' C21' H21D 110.6
C22 C21' H21D 110.6
H21C C21' H21D 108.7
H11 O1 H12 114(3)
F1 P1 F5 97.0(6)
F1 P1 F4 88.5(8)
F5 P1 F4 92.8(6)
F1 P1 F2 92.3(7)
F5 P1 F2 93.0(6)
F4 P1 F2 174.0(5)
F1 P1 F3 172.9(6)
F5 P1 F3 90.0(6)
F4 P1 F3 92.5(5)
F2 P1 F3 85.9(4)
F1 P1 F6 86.3(5)
F5 P1 F6 176.4(7)
F4 P1 F6 85.9(5)
F2 P1 F6 88.3(4)
F3 P1 F6 86.8(4)
F3' P1 F4' 98.8(13)
F3' P1 F6' 95.8(13)
F4' P1 F6' 97.1(14)
F3' P1 F1' 169.0(15)
F4' P1 F1' 90.5(12)
F6' P1 F1' 88.8(11)
F3' P1 F5' 88.8(10)
F4' P1 F5' 92.3(13)
F6' P1 F5' 168.7(15)
F1' P1 F5' 85.0(11)
F3' P1 F2' 89.7(12)
F4' P1 F2' 165.7(10)
F6' P1 F2' 93.4(14)
F1' P1 F2' 80.1(12)
F5' P1 F2' 76.3(12)
F11 P2 F12 173.8(15)
F11 P2 F7 100.3(17)
F12 P2 F7 79.4(19)
F11 P2 F8 85.8(15)
F12 P2 F8 88.0(14)
F7 P2 F8 90.8(17)
F7 P2 F9 172.7(17)
F8 P2 F9 94.2(15)
F11 P2 F9 85.3(16)
F11 P2 F10 83.0(14)
F12 P2 F10 103.2(14)
F7 P2 F10 87.8(14)
F8 P2 F10 168.3(13)
F9 P2 F10 88.4(12)
F12 P2 F9 95.4(17)
F8' P2 F7' 91.5(7)
F8' P2 F10' 176.2(7)
F7' P2 F10' 89.8(6)
F8' P2 F9' 88.3(8)
F7' P2 F9' 176.9(7)
F10' P2 F9' 90.7(7)
F8' P2 F11' 92.0(6)
F7' P2 F11' 85.3(7)
F10' P2 F11' 91.6(6)
F9' P2 F11' 91.7(6)
F8' P2 F12' 90.2(6)
F7' P2 F12' 92.7(7)
F10' P2 F12' 86.3(6)
F9' P2 F12' 90.4(6)
F11' P2 F12' 177.1(5)

loop_
_geom_bond_atom_site_label_1
_geom_bond_atom_site_label_2
_geom_bond_distance
Mn1 O2 2.1829(19)
Mn1 O3 2.196(2)
Mn1 N4 2.267(2)
Mn1 N2 2.283(2)
Mn1 N1 2.285(2)
Mn1 N3 2.286(2)
N1 C5 1.337(3)
N1 C1 1.340(3)
N2 C18 1.337(3)
N2 C14 1.339(3)
N3 C27 1.337(4)
N3 C31 1.338(3)
N4 C44 1.333(3)
N4 C40 1.334(3)
N5 C11 1.327(4)
N5 C12 1.329(4)
N6 C24 1.325(4)
N6 C25 1.330(4)
N7 C39 1.332(4)
N7 C37 1.337(4)
N8 C50 1.321(4)
N8 C51 1.321(4)
O2 H21 0.85(4)
O2 H22 0.80(4)
O3 H31 0.79(4)
O3 H32 0.83(4)
C1 C2 1.372(4)
C1 H1A 0.9300
C2 C3 1.382(4)
C2 H2A 0.9300
C3 C4 1.390(4)
C3 C6 1.500(4)
C4 C5 1.374(4)
C4 H4A 0.9300
C5 H5A 0.9300
C6 C7 1.533(4)
C6 H6A 0.9700
C6 H6B 0.9700
C7 C8 1.500(4)
C7 H7A 0.9700
C7 H7B 0.9700
C8 C9 1.512(4)
C8 H8A 0.9700
C8 H8B 0.9700
C9 C13 1.372(4)
C9 C10 1.378(4)
C10 C11 1.374(4)
C10 H10A 0.9300
C11 H11A 0.9300
C12 C13 1.375(4)
C12 H12A 0.9300
C13 H13A 0.9300
C14 C15 1.379(4)
C14 H14A 0.9300
C15 C16 1.384(4)
C15 H15A 0.9300
C16 C17 1.380(4)
C16 C19 1.509(4)
C17 C18 1.373(4)
C17 H17A 0.9300
C18 H18A 0.9300
C22 C26 1.377(4)
C22 C23 1.386(4)
C22 C21 1.537(5)
C22 C21' 1.581(9)
C23 C24 1.372(4)
C23 H23A 0.9300
C24 H24A 0.9300
C25 C26 1.372(4)
C25 H25A 0.9300
C26 H26A 0.9300
C27 C28 1.373(4)
C27 H27A 0.9300
C28 C29 1.375(4)
C28 H28A 0.9300
C29 C30 1.373(5)
C29 C32 1.508(4)
C30 C31 1.381(4)
C30 H30A 0.9300
C31 H31A 0.9300
C32 C33 1.530(5)
C32 H32A 0.9700
C32 H32B 0.9700
C33 C34 1.507(5)
C33 H33A 0.9700
C33 H33B 0.9700
C34 C35 1.505(4)
C34 H34A 0.9700
C34 H34B 0.9700
C35 C36 1.380(4)
C35 C38 1.381(4)
C36 C37 1.368(4)
C36 H36A 0.9300
C37 H37A 0.9300
C38 C39 1.373(4)
C38 H38A 0.9300
C39 H39A 0.9300
C40 C41 1.373(4)
C40 H40A 0.9300
C41 C42 1.379(4)
C41 H41A 0.9300
C42 C43 1.381(4)
C42 C45 1.505(4)
C43 C44 1.369(4)
C43 H43A 0.9300
C44 H44A 0.9300
C45 C46 1.519(4)
C45 H45A 0.9700
C45 H45B 0.9700
C46 C47 1.499(4)
C46 H46A 0.9700
C46 H46B 0.9700
C47 C48 1.516(4)
C47 H47A 0.9700
C47 H47B 0.9700
C48 C49 1.359(4)
C48 C52 1.385(5)
C49 C50 1.371(4)
C49 H49A 0.9300
C50 H50A 0.9300
C51 C52 1.381(5)
C51 H51A 0.9300
C52 H52A 0.9300
C19 C20' 1.551(9)
C19 C20 1.567(5)
C19 H19A 0.9700
C19 H19B 0.9700
C19 H19C 0.9701
C19 H19D 0.9699
C20 C21 1.509(6)
C20 H20A 0.9700
C20 H20B 0.9700
C21 H21A 0.9700
C21 H21B 0.9700
C20' C21' 1.525(10)
C20' H20C 0.9700
C20' H20D 0.9700
C21' H21C 0.9700
C21' H21D 0.9700
O1 H11 0.85(4)
O1 H12 0.86(4)
P1 F1 1.501(6)
P1 F2 1.552(4)
P1 F3 1.572(5)
P1 F4 1.520(5)
P1 F5 1.512(6)
P1 F6 1.582(5)
P1 F1' 1.525(9)
P1 F2' 1.562(8)
P1 F3' 1.494(8)
P1 F4' 1.500(7)
P1 F5' 1.525(9)
P1 F6' 1.508(9)
P2 F7 1.549(10)
P2 F8 1.551(9)
P2 F9 1.560(9)
P2 F10 1.583(9)
P2 F11 1.535(9)
P2 F12 1.546(9)
P2 F7' 1.539(4)
P2 F8' 1.534(6)
P2 F9' 1.555(6)
P2 F10' 1.547(6)
P2 F11' 1.566(5)
P2 F12' 1.569(5)

loop_
_geom_hbond_atom_site_label_D
_geom_hbond_atom_site_label_H
_geom_hbond_atom_site_label_A
_geom_hbond_site_symmetry_A
_geom_hbond_distance_DH
_geom_hbond_distance_HA
_geom_hbond_distance_DA
_geom_hbond_angle_DHA
_geom_hbond_publ_flag
O2 H21 O1 . 0.85(4) 1.85(4) 2.693(3) 173(3) yes
O1 H11 N7 4 0.85(4) 1.94(4) 2.775(3) 169(3) yes
O1 H12 N8 4_455 0.86(4) 1.90(4) 2.752(3) 172(3) yes
O2 H22 N5 3_655 0.80(4) 2.02(4) 2.818(3) 174(4) yes
O3 H31 N6 3_645 0.79(4) 2.07(4) 2.861(3) 174(4) yes
O3 H32 O1 8_755 0.83(4) 1.92(4) 2.733(3) 169(3) yes

loop_
_geom_torsion_atom_site_label_1
_geom_torsion_atom_site_label_2
_geom_torsion_atom_site_label_3
_geom_torsion_atom_site_label_4
_geom_torsion
O2 Mn1 N1 C5 -141.1(2)
O3 Mn1 N1 C5 41.0(2)
N4 Mn1 N1 C5 -51.4(2)
N2 Mn1 N1 C5 131.2(2)
O2 Mn1 N1 C1 50.6(2)
O3 Mn1 N1 C1 -127.2(2)
N4 Mn1 N1 C1 140.3(2)
N2 Mn1 N1 C1 -37.1(2)
O2 Mn1 N2 C18 -128.8(2)
O3 Mn1 N2 C18 44.6(2)
N1 Mn1 N2 C18 -40.1(2)
N3 Mn1 N2 C18 136.9(2)
O2 Mn1 N2 C14 39.2(2)
O3 Mn1 N2 C14 -147.4(2)
N1 Mn1 N2 C14 127.9(2)
N3 Mn1 N2 C14 -55.1(2)
O2 Mn1 N3 C27 -130.5(2)
O3 Mn1 N3 C27 47.2(2)
N4 Mn1 N3 C27 139.8(2)
N2 Mn1 N3 C27 -42.9(2)
O2 Mn1 N3 C31 48.4(2)
O3 Mn1 N3 C31 -133.8(2)
N4 Mn1 N3 C31 -41.3(2)
N2 Mn1 N3 C31 136.1(2)
O2 Mn1 N4 C44 37.3(2)
O3 Mn1 N4 C44 -136.1(2)
N1 Mn1 N4 C44 -51.4(2)
N3 Mn1 N4 C44 131.6(2)
O2 Mn1 N4 C40 -135.7(2)
O3 Mn1 N4 C40 50.9(2)
N1 Mn1 N4 C40 135.6(2)
N3 Mn1 N4 C40 -41.4(2)
C5 N1 C1 C2 -2.3(4)
Mn1 N1 C1 C2 166.5(2)
N1 C1 C2 C3 -0.3(4)
C1 C2 C3 C4 2.6(4)
C1 C2 C3 C6 -175.4(3)
C2 C3 C4 C5 -2.3(4)
C6 C3 C4 C5 175.6(3)
C1 N1 C5 C4 2.5(4)
Mn1 N1 C5 C4 -166.3(2)
C3 C4 C5 N1 -0.2(4)
C2 C3 C6 C7 88.4(4)
C4 C3 C6 C7 -89.4(4)
C3 C6 C7 C8 -64.9(4)
C6 C7 C8 C9 -173.0(3)
C7 C8 C9 C13 -132.7(3)
C7 C8 C9 C10 48.8(5)
C13 C9 C10 C11 -1.4(5)
C8 C9 C10 C11 177.2(3)
C12 N5 C11 C10 -0.1(5)
C9 C10 C11 N5 1.2(6)
C11 N5 C12 C13 -0.7(5)
C10 C9 C13 C12 0.7(5)
C8 C9 C13 C12 -177.9(3)
N5 C12 C13 C9 0.4(6)
C18 N2 C14 C15 2.0(4)
Mn1 N2 C14 C15 -166.6(2)
N2 C14 C15 C16 0.3(5)
C14 C15 C16 C17 -2.6(4)
C14 C15 C16 C19 175.6(3)
C15 C16 C17 C18 2.7(4)
C19 C16 C17 C18 -175.5(3)
C14 N2 C18 C17 -1.9(4)
Mn1 N2 C18 C17 166.7(2)
C16 C17 C18 N2 -0.5(5)
C26 C22 C23 C24 -1.2(5)
C21 C22 C23 C24 170.5(4)
C21' C22 C23 C24 -142.5(6)
C25 N6 C24 C23 -0.3(5)
C22 C23 C24 N6 1.0(5)
C24 N6 C25 C26 -0.2(5)
N6 C25 C26 C22 -0.1(5)
C23 C22 C26 C25 0.8(5)
C21 C22 C26 C25 -170.8(4)
C21' C22 C26 C25 143.7(7)
C31 N3 C27 C28 -0.6(4)
Mn1 N3 C27 C28 178.5(2)
N3 C27 C28 C29 0.6(5)
C27 C28 C29 C30 0.1(5)
C27 C28 C29 C32 -179.0(3)
C28 C29 C30 C31 -0.7(5)
C32 C29 C30 C31 178.4(3)
C27 N3 C31 C30 -0.1(4)
Mn1 N3 C31 C30 -179.1(2)
C29 C30 C31 N3 0.7(5)
C30 C29 C32 C33 -108.8(4)
C28 C29 C32 C33 70.3(4)
C29 C32 C33 C34 68.0(4)
C32 C33 C34 C35 -176.0(3)
C33 C34 C35 C36 112.1(4)
C33 C34 C35 C38 -67.1(4)
C38 C35 C36 C37 -0.2(5)
C34 C35 C36 C37 -179.4(3)
C39 N7 C37 C36 -1.2(5)
C35 C36 C37 N7 0.9(5)
C36 C35 C38 C39 0.0(5)
C34 C35 C38 C39 179.2(3)
C37 N7 C39 C38 1.0(5)
C35 C38 C39 N7 -0.4(5)
C44 N4 C40 C41 -2.0(5)
Mn1 N4 C40 C41 171.3(3)
N4 C40 C41 C42 1.0(5)
C40 C41 C42 C43 1.0(5)
C40 C41 C42 C45 -178.1(3)
C41 C42 C43 C44 -1.9(4)
C45 C42 C43 C44 177.2(3)
C40 N4 C44 C43 1.1(4)
Mn1 N4 C44 C43 -172.3(2)
C42 C43 C44 N4 0.9(5)
C41 C42 C45 C46 62.0(4)
C43 C42 C45 C46 -117.0(3)
C42 C45 C46 C47 179.5(3)
C45 C46 C47 C48 -176.6(3)
C46 C47 C48 C49 156.7(3)
C46 C47 C48 C52 -22.8(5)
C52 C48 C49 C50 -3.0(5)
C47 C48 C49 C50 177.5(3)
C51 N8 C50 C49 1.7(5)
C48 C49 C50 N8 1.5(5)
C50 N8 C51 C52 -3.3(6)
N8 C51 C52 C48 1.7(7)
C49 C48 C52 C51 1.5(6)
C47 C48 C52 C51 -179.0(4)
C17 C16 C19 C20' 57.6(8)
C15 C16 C19 C20' -120.5(7)
C17 C16 C19 C20 93.5(4)
C15 C16 C19 C20 -84.6(4)
C16 C19 C20 C21 -68.0(6)
C20' C19 C20 C21 36.9(11)
C19 C20 C21 C22 -174.6(3)
C26 C22 C21 C20 -119.1(5)
C23 C22 C21 C20 69.8(6)
C21' C22 C21 C20 -29.1(8)
C16 C19 C20' C21' 62.6(16)
C20 C19 C20' C21' -27.0(9)
C19 C20' C21' C22 -173.7(10)
C26 C22 C21' C20' 148.5(11)
C23 C22 C21' C20' -69.4(14)
C21 C22 C21' C20' 35.8(9)
